data_4330781
loop_
_publ_author_name
'Shuao Wang'
'T. Gannon Parker'
'Daniel J. Grant'
'Juan Diwu'
'Evgeny V. Alekseev'
'Wulf Depmeier'
'Laura Gagliardi'
'Thomas E. Albrecht-Schmitt'

_publ_section_title
;
 Elucidation of Tetraboric Acid with a New Borate Fundamental Building
 Block in a Chiral Uranyl Fluoroborate
;
_journal_name_full 'Inorganic Chemistry'
_journal_page_first 11211
_journal_page_last 11213
_journal_paper_doi 10.1021/ic300741s
_journal_volume 51
_journal_year 2012
_chemical_formula_moiety Cs[(UO2)B5O8(OH)F]
_chemical_formula_sum 'B5 Cs F O11 U'
_chemical_formula_weight 619.99
_chemical_name_common 'Cesium Uranyl Fluoroborate'
_chemical_name_systematic
; 
 ? 
;
_space_group_IT_number 14
_symmetry_cell_setting monoclinic
_symmetry_space_group_name_Hall '-P 2yn'
_symmetry_space_group_name_H-M 'P 1 21/n 1'
_atom_sites_solution_hydrogens none
_atom_sites_solution_primary direct
_atom_sites_solution_secondary difmap
_audit_creation_method SHELXL-97
_cell_angle_alpha 90.00
_cell_angle_beta 90.5270(10)
_cell_angle_gamma 90.00
_cell_formula_units_Z 4
_cell_length_a 6.4394(9)
_cell_length_b 12.9584(18)
_cell_length_c 10.6309(15)
_cell_measurement_reflns_used 2154
_cell_measurement_temperature 100(2)
_cell_measurement_theta_max 28.49
_cell_measurement_theta_min 2.48
_cell_volume 887.1(2)
_computing_cell_refinement 'smart saint'
_computing_data_collection smart
_computing_data_reduction SAINT
_computing_molecular_graphics 'SHELXP-97 (Sheldrick, 1997)'
_computing_publication_material 'SHELXCIF-97 (Sheldrick, 2000)'
_computing_structure_refinement 'SHELXL-97 (Sheldrick, 1997)'
_computing_structure_solution 'SHELXS-97 (Sheldrick, 1990)'
_diffrn_ambient_temperature 100(2)
_diffrn_detector_area_resol_mean 0
_diffrn_measured_fraction_theta_full 0.954
_diffrn_measured_fraction_theta_max 0.954
_diffrn_measurement_device_type 'Quazar optics'
_diffrn_measurement_method '0.5 wide w/ exposures'
_diffrn_radiation_monochromator graphite
_diffrn_radiation_source 'Imus microfocused'
_diffrn_radiation_type MoK\a
_diffrn_radiation_wavelength 0.71073
_diffrn_reflns_av_R_equivalents 0.0403
_diffrn_reflns_av_sigmaI/netI 0.0312
_diffrn_reflns_limit_h_max 8
_diffrn_reflns_limit_h_min -8
_diffrn_reflns_limit_k_max 17
_diffrn_reflns_limit_k_min -17
_diffrn_reflns_limit_l_max 13
_diffrn_reflns_limit_l_min -14
_diffrn_reflns_number 10263
_diffrn_reflns_theta_full 28.49
_diffrn_reflns_theta_max 28.49
_diffrn_reflns_theta_min 2.48
_exptl_absorpt_coefficient_mu 22.421
_exptl_absorpt_correction_T_max 0.847
_exptl_absorpt_correction_T_min 0.272
_exptl_absorpt_correction_type numerical
_exptl_absorpt_process_details SHELTXPREP
_exptl_crystal_colour Yellow-green
_exptl_crystal_density_diffrn 4.642
_exptl_crystal_density_meas ?
_exptl_crystal_description Tablet
_exptl_crystal_F_000 1076
_exptl_crystal_size_max 0.074
_exptl_crystal_size_mid 0.070
_exptl_crystal_size_min 0.009
_refine_diff_density_max 1.483
_refine_diff_density_min -3.862
_refine_diff_density_rms 0.344
_refine_ls_extinction_method none
_refine_ls_goodness_of_fit_ref 1.066
_refine_ls_hydrogen_treatment none
_refine_ls_matrix_type full
_refine_ls_number_parameters 172
_refine_ls_number_reflns 2154
_refine_ls_number_restraints 12
_refine_ls_restrained_S_all 1.064
_refine_ls_R_factor_all 0.0367
_refine_ls_R_factor_gt 0.0331
_refine_ls_shift/su_max 0.001
_refine_ls_shift/su_mean 0.000
_refine_ls_structure_factor_coef Fsqd
_refine_ls_weighting_details 'calc w=1/[\s^2^(Fo^2^)+(0.0426P)^2^+21.5498P] where P=(Fo^2^+2Fc^2^)/3'
_refine_ls_weighting_scheme calc
_refine_ls_wR_factor_gt 0.0886
_refine_ls_wR_factor_ref 0.0907
_reflns_number_gt 1969
_reflns_number_total 2154
_reflns_threshold_expression >2sigma(I)
_cod_data_source_file ic300741s_si_002_4.cif
_cod_data_source_block CsUBOF-1
_cod_depositor_comments
;
The following automatic conversions were performed:

'_exptl_crystal_density_meas' value 'N/A' was changed to '?' - the
value is perceived as not measured.

Automatic conversion script
Id: cif_fix_values 3008 2015-01-20 13:52:24Z robertas 
;
_cod_database_code 4330781

loop_
_symmetry_equiv_pos_as_xyz
'x, y, z'
'-x+1/2, y+1/2, -z+1/2'
'-x, -y, -z'
'x-1/2, -y-1/2, z-1/2'

loop_
_atom_site_label
_atom_site_type_symbol
_atom_site_fract_x
_atom_site_fract_y
_atom_site_fract_z
_atom_site_U_iso_or_equiv
_atom_site_adp_type
_atom_site_occupancy
_atom_site_symmetry_multiplicity
_atom_site_calc_flag
_atom_site_refinement_flags
U1 U 0.05836(4) 0.77496(2) 0.03138(3) 0.00714(11) Uani 1 1 d .
Cs1 Cs 0.07638(11) 0.47762(6) 0.16600(8) 0.0343(2) Uani 1 1 d .
B1 B 0.3953(14) 0.6742(7) 0.2628(8) 0.0071(16) Uani 1 1 d U
B2 B -0.4440(14) 0.8081(7) -0.1338(9) 0.0081(16) Uani 1 1 d U
B3 B 0.5260(14) 0.7995(8) 0.1005(8) 0.0080(17) Uani 1 1 d .
B4 B -0.2451(14) 0.6678(7) 0.2143(9) 0.0087(17) Uani 1 1 d .
B5 B -0.4559(16) 0.5172(8) 0.1680(10) 0.0142(19) Uani 1 1 d .
O1 O -0.4891(11) 0.4207(6) 0.1227(8) 0.0237(15) Uani 1 1 d .
O2 O 0.3734(9) 0.5701(5) 0.2081(6) 0.0126(12) Uani 1 1 d .
O3 O 0.0441(10) 0.9043(5) 0.0793(6) 0.0160(13) Uani 1 1 d .
O4 O -0.2338(9) 0.8143(5) -0.1248(5) 0.0101(11) Uani 1 1 d .
O5 O 0.0764(10) 0.6428(5) -0.0173(6) 0.0144(13) Uani 1 1 d .
O6 O 0.3515(10) 0.7533(5) 0.1702(6) 0.0112(12) Uani 1 1 d .
O7 O -0.5290(9) 0.8111(5) -0.2522(5) 0.0096(11) Uani 1 1 d .
O8 O 0.4364(9) 0.8027(5) -0.0296(5) 0.0107(12) Uani 1 1 d .
O9 O -0.2844(10) 0.7388(5) 0.1075(6) 0.0115(12) Uani 1 1 d .
O10 O -0.2615(10) 0.5598(5) 0.1727(6) 0.0137(12) Uani 1 1 d .
O11 O -0.3936(9) 0.6863(5) 0.3136(5) 0.0078(11) Uani 1 1 d .
F1 F 0.5630(9) 0.9002(4) 0.1400(6) 0.0202(12) Uani 1 1 d .

loop_
_atom_site_aniso_label
_atom_site_aniso_U_11
_atom_site_aniso_U_22
_atom_site_aniso_U_33
_atom_site_aniso_U_23
_atom_site_aniso_U_13
_atom_site_aniso_U_12
U1 0.00457(16) 0.01182(18) 0.00504(16) 0.00020(11) -0.00021(10) 0.00012(10)
Cs1 0.0241(4) 0.0349(4) 0.0440(4) -0.0061(3) 0.0002(3) -0.0051(3)
B1 0.005(3) 0.009(3) 0.007(3) 0.000(3) -0.003(3) 0.001(3)
B2 0.008(3) 0.010(3) 0.007(3) -0.003(3) -0.002(3) -0.002(3)
B3 0.006(4) 0.015(4) 0.004(4) 0.002(3) 0.001(3) 0.001(3)
B4 0.006(4) 0.011(4) 0.010(4) -0.001(3) 0.003(3) 0.000(3)
B5 0.011(4) 0.016(5) 0.015(5) -0.001(4) 0.005(4) -0.002(4)
O1 0.020(4) 0.016(3) 0.035(4) -0.008(3) 0.002(3) -0.005(3)
O2 0.007(3) 0.016(3) 0.015(3) -0.006(2) 0.000(2) -0.001(2)
O3 0.014(3) 0.015(3) 0.019(3) -0.001(3) -0.003(2) 0.004(3)
O4 0.005(3) 0.019(3) 0.007(3) 0.002(2) -0.003(2) 0.000(2)
O5 0.015(3) 0.017(3) 0.011(3) -0.003(3) 0.000(2) 0.003(3)
O6 0.007(3) 0.021(3) 0.006(3) 0.005(2) 0.001(2) -0.003(2)
O7 0.005(3) 0.019(3) 0.005(3) 0.001(2) -0.001(2) 0.002(2)
O8 0.006(3) 0.018(3) 0.008(3) 0.000(2) -0.001(2) 0.000(2)
O9 0.007(3) 0.018(3) 0.010(3) 0.002(2) 0.002(2) 0.003(2)
O10 0.009(3) 0.013(3) 0.019(3) -0.001(3) 0.002(2) 0.000(2)
O11 0.003(3) 0.014(3) 0.006(3) -0.002(2) 0.000(2) 0.000(2)
F1 0.019(3) 0.017(3) 0.025(3) -0.005(2) 0.000(2) -0.004(2)

loop_
_atom_type_symbol
_atom_type_description
_atom_type_scat_dispersion_real
_atom_type_scat_dispersion_imag
_atom_type_scat_source
F F 0.0171 0.0103 'International Tables Vol C Tables 4.2.6.8 and 6.1.1.4'
B B 0.0013 0.0007 'International Tables Vol C Tables 4.2.6.8 and 6.1.1.4'
O O 0.0106 0.0060 'International Tables Vol C Tables 4.2.6.8 and 6.1.1.4'
Cs Cs -0.3680 2.1192 'International Tables Vol C Tables 4.2.6.8 and 6.1.1.4'
U U -9.6767 9.6646 'International Tables Vol C Tables 4.2.6.8 and 6.1.1.4'

loop_
_geom_angle_atom_site_label_1
_geom_angle_atom_site_label_2
_geom_angle_atom_site_label_3
_geom_angle
_geom_angle_site_symmetry_1
_geom_angle_site_symmetry_3
O3 U1 O5 179.3(3) . .
O3 U1 O11 95.1(3) . 4_675
O5 U1 O11 84.9(3) . 4_675
O3 U1 O6 88.6(3) . .
O5 U1 O6 90.8(3) . .
O11 U1 O6 120.74(19) 4_675 .
O3 U1 O9 92.2(3) . .
O5 U1 O9 88.5(3) . .
O11 U1 O9 119.6(2) 4_675 .
O6 U1 O9 119.3(2) . .
O3 U1 O4 87.6(3) . .
O5 U1 O4 93.0(3) . .
O11 U1 O4 55.17(19) 4_675 .
O6 U1 O4 174.1(2) . .
O9 U1 O4 65.4(2) . .
O3 U1 O8 89.5(3) . .
O5 U1 O8 89.8(3) . .
O11 U1 O8 65.93(18) 4_675 .
O6 U1 O8 54.96(19) . .
O9 U1 O8 174.0(2) . .
O4 U1 O8 120.44(19) . .
O3 U1 O7 98.0(3) . 4_676
O5 U1 O7 82.1(2) . 4_676
O11 U1 O7 165.7(2) 4_675 4_676
O6 U1 O7 65.50(19) . 4_676
O9 U1 O7 54.31(19) . 4_676
O4 U1 O7 119.56(18) . 4_676
O8 U1 O7 119.73(18) . 4_676
O3 U1 B4 102.2(3) . .
O5 U1 B4 78.2(3) . .
O11 U1 B4 142.1(2) 4_675 .
O6 U1 B4 93.4(2) . .
O9 U1 B4 27.7(2) . .
O4 U1 B4 91.9(2) . .
O8 U1 B4 146.3(2) . .
O7 U1 B4 28.0(2) 4_676 .
O3 U1 B1 92.7(3) . 4_575
O5 U1 B1 87.7(3) . 4_575
O11 U1 B1 27.2(2) 4_675 4_575
O6 U1 B1 147.9(2) . 4_575
O9 U1 B1 92.7(2) . 4_575
O4 U1 B1 28.0(2) . 4_575
O8 U1 B1 93.0(2) . 4_575
O7 U1 B1 145.5(2) 4_676 4_575
B4 U1 B1 117.6(2) . 4_575
O3 U1 B3 83.5(3) . .
O5 U1 B3 95.8(3) . .
O11 U1 B3 94.2(2) 4_675 .
O6 U1 B3 27.5(2) . .
O9 U1 B3 146.1(2) . .
O4 U1 B3 147.2(2) . .
O8 U1 B3 28.5(2) . .
O7 U1 B3 92.9(2) 4_676 .
B4 U1 B3 120.8(2) . .
B1 U1 B3 121.0(2) 4_575 .
O3 U1 Cs1 158.0(2) . 3_565
O5 U1 Cs1 22.6(2) . 3_565
O11 U1 Cs1 72.03(15) 4_675 3_565
O6 U1 Cs1 113.23(16) . 3_565
O9 U1 Cs1 79.68(16) . 3_565
O4 U1 Cs1 70.42(15) . 3_565
O8 U1 Cs1 100.70(15) . 3_565
O7 U1 Cs1 93.75(14) 4_676 3_565
B4 U1 Cs1 80.02(17) . 3_565
B1 U1 Cs1 67.62(17) 4_575 3_565
B3 U1 Cs1 114.51(18) . 3_565
O2 Cs1 O10 120.7(2) . .
O2 Cs1 O5 142.7(2) . 3_565
O10 Cs1 O5 86.7(2) . 3_565
O2 Cs1 F1 110.9(2) . 2_545
O10 Cs1 F1 79.7(2) . 2_545
O5 Cs1 F1 97.7(2) 3_565 2_545
O2 Cs1 O5 75.0(2) . .
O10 Cs1 O5 72.6(2) . .
O5 Cs1 O5 92.3(2) 3_565 .
F1 Cs1 O5 149.85(19) 2_545 .
O2 Cs1 O1 50.8(2) . 1_655
O10 Cs1 O1 166.5(2) . 1_655
O5 Cs1 O1 96.8(2) 3_565 1_655
F1 Cs1 O1 112.6(2) 2_545 1_655
O5 Cs1 O1 94.3(2) . 1_655
O2 Cs1 O7 69.67(19) . 4_676
O10 Cs1 O7 51.33(19) . 4_676
O5 Cs1 O7 134.10(19) 3_565 4_676
F1 Cs1 O7 92.54(18) 2_545 4_676
O5 Cs1 O7 60.93(17) . 4_676
O1 Cs1 O7 120.08(18) 1_655 4_676
O2 Cs1 B5 24.8(2) . 1_655
O10 Cs1 B5 144.2(3) . 1_655
O5 Cs1 B5 120.4(3) 3_565 1_655
F1 Cs1 B5 115.4(2) 2_545 1_655
O5 Cs1 B5 82.8(2) . 1_655
O1 Cs1 B5 26.1(2) 1_655 1_655
O7 Cs1 B5 94.1(2) 4_676 1_655
O2 Cs1 B4 96.0(2) . .
O10 Cs1 B4 24.8(2) . .
O5 Cs1 B4 109.6(2) 3_565 .
F1 Cs1 B4 86.5(2) 2_545 .
O5 Cs1 B4 63.3(2) . .
O1 Cs1 B4 145.3(2) 1_655 .
O7 Cs1 B4 26.55(19) 4_676 .
B5 Cs1 B4 119.9(3) 1_655 .
O2 Cs1 O6 103.6(2) . 2_545
O10 Cs1 O6 118.47(19) . 2_545
O5 Cs1 O6 80.63(19) 3_565 2_545
F1 Cs1 O6 43.76(16) 2_545 2_545
O5 Cs1 O6 166.18(16) . 2_545
O1 Cs1 O6 74.99(18) 1_655 2_545
O7 Cs1 O6 131.97(15) 4_676 2_545
B5 Cs1 O6 90.6(2) 1_655 2_545
B4 Cs1 O6 130.22(19) . 2_545
O2 Cs1 B1 19.6(2) . .
O10 Cs1 B1 101.5(2) . .
O5 Cs1 B1 156.0(2) 3_565 .
F1 Cs1 B1 105.8(2) 2_545 .
O5 Cs1 B1 69.4(2) . .
O1 Cs1 B1 70.4(2) 1_655 .
O7 Cs1 B1 50.27(19) 4_676 .
B5 Cs1 B1 44.3(2) 1_655 .
B4 Cs1 B1 76.7(2) . .
O6 Cs1 B1 113.64(18) 2_545 .
O2 Cs1 B3 111.8(2) . 2_545
O10 Cs1 B3 95.5(2) . 2_545
O5 Cs1 B3 87.7(2) 3_565 2_545
F1 Cs1 B3 19.3(2) 2_545 2_545
O5 Cs1 B3 168.0(2) . 2_545
O1 Cs1 B3 97.7(2) 1_655 2_545
O7 Cs1 B3 111.20(19) 4_676 2_545
B5 Cs1 B3 107.5(3) 1_655 2_545
B4 Cs1 B3 105.4(2) . 2_545
O6 Cs1 B3 24.81(18) 2_545 2_545
B1 Cs1 B3 113.5(2) . 2_545
O6 B1 O11 110.4(7) . 1_655
O6 B1 O4 111.9(7) . 4_676
O11 B1 O4 102.7(6) 1_655 4_676
O6 B1 O2 111.2(7) . .
O11 B1 O2 109.2(7) 1_655 .
O4 B1 O2 111.2(7) 4_676 .
O6 B1 U1 122.5(5) . 4_676
O11 B1 U1 48.3(3) 1_655 4_676
O4 B1 U1 54.5(4) 4_676 4_676
O2 B1 U1 126.0(5) . 4_676
O6 B1 Cs1 102.1(5) . .
O11 B1 Cs1 137.9(5) 1_655 .
O4 B1 Cs1 88.7(5) 4_676 .
O2 B1 Cs1 31.4(3) . .
U1 B1 Cs1 129.1(3) 4_676 .
O8 B2 O4 121.2(7) 1_455 .
O8 B2 O7 121.8(8) 1_455 .
O4 B2 O7 117.0(8) . .
O8 B2 Cs1 124.2(6) 1_455 4_575
O4 B2 Cs1 87.3(5) . 4_575
O7 B2 Cs1 55.6(4) . 4_575
F1 B3 O9 110.5(7) . 1_655
F1 B3 O6 111.0(7) . .
O9 B3 O6 113.4(7) 1_655 .
F1 B3 O8 108.5(7) . .
O9 B3 O8 112.3(7) 1_655 .
O6 B3 O8 100.7(6) . .
F1 B3 U1 109.3(5) . .
O9 B3 U1 140.2(6) 1_655 .
O6 B3 U1 48.5(4) . .
O8 B3 U1 54.5(4) . .
F1 B3 Cs1 35.9(4) . 2
O9 B3 Cs1 119.3(5) 1_655 2
O6 B3 Cs1 76.1(4) . 2
O8 B3 Cs1 124.9(5) . 2
U1 B3 Cs1 92.7(2) . 2
O11 B4 O7 115.1(7) . 4_676
O11 B4 O10 109.3(7) . .
O7 B4 O10 108.5(7) 4_676 .
O11 B4 O9 110.2(7) . .
O7 B4 O9 103.1(7) 4_676 .
O10 B4 O9 110.4(7) . .
O11 B4 U1 143.7(6) . .
O7 B4 U1 57.6(4) 4_676 .
O10 B4 U1 106.3(5) . .
O9 B4 U1 49.1(4) . .
O11 B4 Cs1 131.5(6) . .
O7 B4 Cs1 64.8(4) 4_676 .
O10 B4 Cs1 43.8(4) . .
O9 B4 Cs1 116.9(5) . .
U1 B4 Cs1 80.5(2) . .
O1 B5 O2 116.6(8) . 1_455
O1 B5 O10 121.8(9) . .
O2 B5 O10 121.6(9) 1_455 .
O1 B5 Cs1 72.0(5) . 1_455
O2 B5 Cs1 44.8(4) 1_455 1_455
O10 B5 Cs1 165.7(7) . 1_455
O1 B5 Cs1 90.8(6) . .
O2 B5 Cs1 151.0(7) 1_455 .
O10 B5 Cs1 32.4(4) . .
Cs1 B5 Cs1 161.8(4) 1_455 .
B5 O1 Cs1 82.0(5) . 1_455
B5 O1 Cs1 67.9(5) . .
Cs1 O1 Cs1 149.3(2) 1_455 .
B5 O2 B1 120.5(7) 1_655 .
B5 O2 Cs1 110.4(6) 1_655 .
B1 O2 Cs1 129.0(5) . .
U1 O3 Cs1 114.6(3) . 2
B2 O4 B1 121.3(7) . 4_575
B2 O4 U1 139.7(5) . .
B1 O4 U1 97.5(4) 4_575 .
B2 O4 Cs1 71.1(5) . 4_575
B1 O4 Cs1 67.9(4) 4_575 4_575
U1 O4 Cs1 140.9(2) . 4_575
U1 O5 Cs1 140.9(3) . 3_565
U1 O5 Cs1 120.8(3) . .
Cs1 O5 Cs1 87.7(2) 3_565 .
B1 O6 B3 118.9(7) . .
B1 O6 U1 130.4(5) . .
B3 O6 U1 104.0(5) . .
B1 O6 Cs1 103.4(5) . 2
B3 O6 Cs1 79.1(5) . 2
U1 O6 Cs1 108.4(2) . 2
B2 O7 B4 127.1(7) . 4_575
B2 O7 U1 135.0(5) . 4_575
B4 O7 U1 94.4(4) 4_575 4_575
B2 O7 Cs1 101.9(5) . 4_575
B4 O7 Cs1 88.6(5) 4_575 4_575
U1 O7 Cs1 94.83(18) 4_575 4_575
B2 O8 B3 122.7(6) 1_655 .
B2 O8 U1 139.9(5) 1_655 .
B3 O8 U1 97.0(4) . .
B3 O9 B4 120.8(7) 1_455 .
B3 O9 U1 130.6(5) 1_455 .
B4 O9 U1 103.2(5) . .
B5 O10 B4 117.3(7) . .
B5 O10 Cs1 129.9(6) . .
B4 O10 Cs1 111.4(5) . .
B4 O11 B1 109.2(6) . 1_455
B4 O11 U1 146.2(5) . 4_576
B1 O11 U1 104.5(5) 1_455 4_576
B3 F1 Cs1 124.8(5) . 2

loop_
_geom_bond_atom_site_label_1
_geom_bond_atom_site_label_2
_geom_bond_distance
_geom_bond_site_symmetry_2
U1 O3 1.755(7) .
U1 O5 1.793(7) .
U1 O11 2.392(6) 4_675
U1 O6 2.402(6) .
U1 O9 2.404(6) .
U1 O4 2.549(6) .
U1 O8 2.550(6) .
U1 O7 2.622(6) 4_676
U1 B4 3.098(9) .
U1 B1 3.104(9) 4_575
U1 B3 3.109(9) .
U1 Cs1 3.9793(9) 3_565
Cs1 O2 2.297(6) .
Cs1 O10 2.424(6) .
Cs1 O5 2.423(6) 3_565
Cs1 F1 2.469(6) 2_545
Cs1 O5 2.895(7) .
Cs1 O1 2.934(7) 1_655
Cs1 O7 2.954(6) 4_676
Cs1 B5 3.055(10) 1_655
Cs1 B4 3.262(9) .
Cs1 O6 3.418(7) 2_545
Cs1 B1 3.425(9) .
Cs1 B3 3.457(9) 2_545
B1 O6 1.448(11) .
B1 O11 1.466(10) 1_655
B1 O4 1.469(11) 4_676
B1 O2 1.476(11) .
B1 U1 3.104(9) 4_676
B2 O8 1.357(11) 1_455
B2 O4 1.358(11) .
B2 O7 1.369(10) .
B2 Cs1 3.501(10) 4_575
B3 F1 1.391(11) .
B3 O9 1.454(11) 1_655
B3 O6 1.478(11) .
B3 O8 1.495(10) .
B3 Cs1 3.457(9) 2
B4 O11 1.451(10) .
B4 O7 1.459(11) 4_676
B4 O10 1.471(11) .
B4 O9 1.481(11) .
B5 O1 1.356(13) .
B5 O2 1.367(12) 1_455
B5 O10 1.369(12) .
B5 Cs1 3.055(10) 1_455
O1 Cs1 2.934(7) 1_455
O2 B5 1.367(12) 1_655
O3 Cs1 3.753(7) 2
O4 B1 1.469(11) 4_575
O4 Cs1 3.696(6) 4_575
O5 Cs1 2.424(6) 3_565
O6 Cs1 3.418(7) 2
O7 B4 1.459(11) 4_575
O7 U1 2.622(6) 4_575
O7 Cs1 2.954(6) 4_575
O8 B2 1.357(11) 1_655
O9 B3 1.454(11) 1_455
O11 B1 1.466(10) 1_455
O11 U1 2.392(6) 4_576
F1 Cs1 2.469(6) 2
